data_1563109
loop_
_publ_author_name
'Hull, Stephen'
'Norberg, Stefan T.'
'Ahmed, Istaq'
'Eriksson, Sten G.'
'Mohn, Chris E.'

_publ_section_title
;
 High temperature crystal structures and superionic properties of SrCl2,
 SrBr2, BaCl2 and BaBr2
;
_journal_issue 11
_journal_name_full 'Journal of Solid State Chemistry'
_journal_page_first 2925
_journal_page_last 2935
_journal_paper_doi 10.1016/j.jssc.2011.09.004
_journal_volume 184
_journal_year 2011
_chemical_formula_structural 'Sr Cl2'
_chemical_formula_sum 'Cl2 Sr'
_chemical_name_systematic 'Strontium chloride'
_space_group_IT_number 225
_space_group_name_Hall '-F 4 2 3'
_space_group_name_H-M_alt 'F m -3 m'
_symmetry_Int_Tables_number 225
_symmetry_space_group_name_H-M 'F m -3 m'
_cell_angle_alpha 90.
_cell_angle_beta 90.
_cell_angle_gamma 90.
_cell_formula_units_Z 4
_cell_length_a 7.1806(2)
_cell_length_b 7.1806(2)
_cell_length_c 7.1806(2)
_cell_volume 370.239(18)
_refine_ls_R_factor_all 0.0073
_cod_data_source_file JSSC-2011-184-2925.cif
_cod_data_source_block SrCl2
_cod_original_cell_volume 370.23(1)
_cod_original_formula_sum 'Sr Cl2'
_cod_database_code 1563109

loop_
_symmetry_equiv_pos_site_id
_symmetry_equiv_pos_as_xyz
1 x,y,z
2 -x,-y,-z
3 1/2+x,1/2+y,z
4 1/2-x,1/2-y,-z
5 x,1/2+y,1/2+z
6 -x,1/2-y,1/2-z
7 1/2+x,y,1/2+z
8 1/2-x,-y,1/2-z
9 x,-y,-z
10 -x,y,z
11 1/2+x,1/2-y,-z
12 1/2-x,1/2+y,z
13 x,1/2-y,1/2-z
14 -x,1/2+y,1/2+z
15 1/2+x,-y,1/2-z
16 1/2-x,y,1/2+z
17 -x,y,-z
18 x,-y,z
19 1/2-x,1/2+y,-z
20 1/2+x,1/2-y,z
21 -x,1/2+y,1/2-z
22 x,1/2-y,1/2+z
23 1/2-x,y,1/2-z
24 1/2+x,-y,1/2+z
25 -x,-y,z
26 x,y,-z
27 1/2-x,1/2-y,z
28 1/2+x,1/2+y,-z
29 -x,1/2-y,1/2+z
30 x,1/2+y,1/2-z
31 1/2-x,-y,1/2+z
32 1/2+x,y,1/2-z
33 y,z,x
34 -y,-z,-x
35 1/2+y,1/2+z,x
36 1/2-y,1/2-z,-x
37 y,1/2+z,1/2+x
38 -y,1/2-z,1/2-x
39 1/2+y,z,1/2+x
40 1/2-y,-z,1/2-x
41 -y,-z,x
42 y,z,-x
43 1/2-y,1/2-z,x
44 1/2+y,1/2+z,-x
45 -y,1/2-z,1/2+x
46 y,1/2+z,1/2-x
47 1/2-y,-z,1/2+x
48 1/2+y,z,1/2-x
49 y,-z,-x
50 -y,z,x
51 1/2+y,1/2-z,-x
52 1/2-y,1/2+z,x
53 y,1/2-z,1/2-x
54 -y,1/2+z,1/2+x
55 1/2+y,-z,1/2-x
56 1/2-y,z,1/2+x
57 -y,z,-x
58 y,-z,x
59 1/2-y,1/2+z,-x
60 1/2+y,1/2-z,x
61 -y,1/2+z,1/2-x
62 y,1/2-z,1/2+x
63 1/2-y,z,1/2-x
64 1/2+y,-z,1/2+x
65 z,x,y
66 -z,-x,-y
67 1/2+z,1/2+x,y
68 1/2-z,1/2-x,-y
69 z,1/2+x,1/2+y
70 -z,1/2-x,1/2-y
71 1/2+z,x,1/2+y
72 1/2-z,-x,1/2-y
73 -z,x,-y
74 z,-x,y
75 1/2-z,1/2+x,-y
76 1/2+z,1/2-x,y
77 -z,1/2+x,1/2-y
78 z,1/2-x,1/2+y
79 1/2-z,x,1/2-y
80 1/2+z,-x,1/2+y
81 -z,-x,y
82 z,x,-y
83 1/2-z,1/2-x,y
84 1/2+z,1/2+x,-y
85 -z,1/2-x,1/2+y
86 z,1/2+x,1/2-y
87 1/2-z,-x,1/2+y
88 1/2+z,x,1/2-y
89 z,-x,-y
90 -z,x,y
91 1/2+z,1/2-x,-y
92 1/2-z,1/2+x,y
93 z,1/2-x,1/2-y
94 -z,1/2+x,1/2+y
95 1/2+z,-x,1/2-y
96 1/2-z,x,1/2+y
97 y,x,z
98 -y,-x,-z
99 1/2+y,1/2+x,z
100 1/2-y,1/2-x,-z
101 y,1/2+x,1/2+z
102 -y,1/2-x,1/2-z
103 1/2+y,x,1/2+z
104 1/2-y,-x,1/2-z
105 -y,x,-z
106 y,-x,z
107 1/2-y,1/2+x,-z
108 1/2+y,1/2-x,z
109 -y,1/2+x,1/2-z
110 y,1/2-x,1/2+z
111 1/2-y,x,1/2-z
112 1/2+y,-x,1/2+z
113 y,-x,-z
114 -y,x,z
115 1/2+y,1/2-x,-z
116 1/2-y,1/2+x,z
117 y,1/2-x,1/2-z
118 -y,1/2+x,1/2+z
119 1/2+y,-x,1/2-z
120 1/2-y,x,1/2+z
121 -y,-x,z
122 y,x,-z
123 1/2-y,1/2-x,z
124 1/2+y,1/2+x,-z
125 -y,1/2-x,1/2+z
126 y,1/2+x,1/2-z
127 1/2-y,-x,1/2+z
128 1/2+y,x,1/2-z
129 z,y,x
130 -z,-y,-x
131 1/2+z,1/2+y,x
132 1/2-z,1/2-y,-x
133 z,1/2+y,1/2+x
134 -z,1/2-y,1/2-x
135 1/2+z,y,1/2+x
136 1/2-z,-y,1/2-x
137 -z,-y,x
138 z,y,-x
139 1/2-z,1/2-y,x
140 1/2+z,1/2+y,-x
141 -z,1/2-y,1/2+x
142 z,1/2+y,1/2-x
143 1/2-z,-y,1/2+x
144 1/2+z,y,1/2-x
145 -z,y,-x
146 z,-y,x
147 1/2-z,1/2+y,-x
148 1/2+z,1/2-y,x
149 -z,1/2+y,1/2-x
150 z,1/2-y,1/2+x
151 1/2-z,y,1/2-x
152 1/2+z,-y,1/2+x
153 z,-y,-x
154 -z,y,x
155 1/2+z,1/2-y,-x
156 1/2-z,1/2+y,x
157 z,1/2-y,1/2-x
158 -z,1/2+y,1/2+x
159 1/2+z,-y,1/2-x
160 1/2-z,y,1/2+x
161 x,z,y
162 -x,-z,-y
163 1/2+x,1/2+z,y
164 1/2-x,1/2-z,-y
165 x,1/2+z,1/2+y
166 -x,1/2-z,1/2-y
167 1/2+x,z,1/2+y
168 1/2-x,-z,1/2-y
169 x,-z,-y
170 -x,z,y
171 1/2+x,1/2-z,-y
172 1/2-x,1/2+z,y
173 x,1/2-z,1/2-y
174 -x,1/2+z,1/2+y
175 1/2+x,-z,1/2-y
176 1/2-x,z,1/2+y
177 -x,-z,y
178 x,z,-y
179 1/2-x,1/2-z,y
180 1/2+x,1/2+z,-y
181 -x,1/2-z,1/2+y
182 x,1/2+z,1/2-y
183 1/2-x,-z,1/2+y
184 1/2+x,z,1/2-y
185 -x,z,-y
186 x,-z,y
187 1/2-x,1/2+z,-y
188 1/2+x,1/2-z,y
189 -x,1/2+z,1/2-y
190 x,1/2-z,1/2+y
191 1/2-x,z,1/2-y
192 1/2+x,-z,1/2+y

loop_
_atom_site_label
_atom_site_type_symbol
_atom_site_symmetry_multiplicity
_atom_site_Wyckoff_symbol
_atom_site_fract_x
_atom_site_fract_y
_atom_site_fract_z
_atom_site_B_iso_or_equiv
_atom_site_occupancy
Sr1 Sr 4 a 0. 0. 0. 0.067(4) 1.
Cl1 Cl 8 c 0.25 0.25 0.25 0.100(3) 0.788(3)
Cl2 Cl 48 g 0.5 0.357(8) 0.357(8) 0.100(3) 0.013(4)
Cl3 Cl 32 f 0.39(1) 0.39(1) 0.39(1) 0.100(3) 0.034(6)

loop_
_atom_type_symbol
_atom_type_oxidation_number
Sr 2.
Cl -1.
